data_4346658
loop_
_publ_author_name
'Zhang, Guanyun'
'Hou, Jie'
'Li, Mingzhong'
'Tung, Chen-Ho'
'Wang, Yifeng'

_publ_section_title
;
 Counteranion-Stabilized Titanium(IV) Isopolyoxocationic Clusters Isolated
 from Water.
;
_journal_issue 10
_journal_name_full 'Inorganic chemistry'
_journal_page_first 4704
_journal_page_last 4709
_journal_paper_doi 10.1021/acs.inorgchem.5b01901
_journal_volume 55
_journal_year 2016
_chemical_formula_moiety 'H48 O36 Ti8, 8.5(I)'
_chemical_formula_sum 'H48 I8.5 O36 Ti8'
_chemical_formula_weight 2086.23
_space_group_crystal_system trigonal
_space_group_IT_number 148
_space_group_name_Hall '-R 3'
_space_group_name_H-M_alt 'R -3 :H'
_atom_sites_solution_hydrogens difmap
_atom_sites_solution_primary direct
_audit_creation_date 2015-08-10
_audit_creation_method
;
Olex2 1.2
(compiled 2015.01.26 svn.r3150 for OlexSys, GUI svn.r4998)
;
_cell_angle_alpha 90
_cell_angle_beta 90
_cell_angle_gamma 120
_cell_formula_units_Z 3
_cell_length_a 12.592(2)
_cell_length_b 12.592(2)
_cell_length_c 28.454(4)
_cell_measurement_reflns_used 3769
_cell_measurement_temperature 173
_cell_volume 3907.2(10)
_computing_molecular_graphics 'Olex2 (Dolomanov et al., 2009)'
_computing_publication_material 'Olex2 (Dolomanov et al., 2009)'
_computing_structure_refinement 'ShelXL (Sheldrick, 2008)'
_computing_structure_solution 'SIR2004 (Burla et al., 2007)'
_diffrn_ambient_temperature 173
_diffrn_measured_fraction_theta_full 1.000
_diffrn_measured_fraction_theta_max 0.993
_diffrn_measurement_device_type 'CCD area detector'
_diffrn_measurement_method 'phi and omega scans'
_diffrn_radiation_monochromator graphite
_diffrn_radiation_type MoK\a
_diffrn_radiation_wavelength 0.71073
_diffrn_reflns_av_R_equivalents 0.0878
_diffrn_reflns_av_unetI/netI 0.0607
_diffrn_reflns_Laue_measured_fraction_full 1.000
_diffrn_reflns_Laue_measured_fraction_max 0.993
_diffrn_reflns_limit_h_max 11
_diffrn_reflns_limit_h_min -16
_diffrn_reflns_limit_k_max 16
_diffrn_reflns_limit_k_min -15
_diffrn_reflns_limit_l_max 35
_diffrn_reflns_limit_l_min -31
_diffrn_reflns_number 7600
_diffrn_reflns_point_group_measured_fraction_full 1.000
_diffrn_reflns_point_group_measured_fraction_max 0.993
_diffrn_reflns_theta_full 26.000
_diffrn_reflns_theta_max 27.458
_diffrn_reflns_theta_min 2.000
_exptl_absorpt_coefficient_mu 6.280
_exptl_absorpt_correction_type none
_exptl_crystal_colour brown
_exptl_crystal_colour_primary brown
_exptl_crystal_density_diffrn 2.660
_exptl_crystal_description block
_exptl_crystal_F_000 2888
_refine_diff_density_max 1.621
_refine_diff_density_min -2.007
_refine_diff_density_rms 0.220
_refine_ls_extinction_method none
_refine_ls_goodness_of_fit_ref 1.125
_refine_ls_hydrogen_treatment constr
_refine_ls_matrix_type full
_refine_ls_number_parameters 86
_refine_ls_number_reflns 1987
_refine_ls_number_restraints 0
_refine_ls_restrained_S_all 1.125
_refine_ls_R_factor_all 0.0522
_refine_ls_R_factor_gt 0.0427
_refine_ls_shift/su_max 0.001
_refine_ls_shift/su_mean 0.000
_refine_ls_structure_factor_coef Fsqd
_refine_ls_weighting_details 'w=1/[\s^2^(Fo^2^)+(0.0273P)^2^+67.3541P] where P=(Fo^2^+2Fc^2^)/3'
_refine_ls_weighting_scheme calc
_refine_ls_wR_factor_gt 0.0994
_refine_ls_wR_factor_ref 0.1035
_reflns_Friedel_coverage 0.000
_reflns_number_gt 1694
_reflns_number_total 1987
_reflns_threshold_expression 'I > 2\s(I)'
_cod_data_source_file ic5b01901_si_002.cif
_cod_data_source_block r-3
_cod_original_cell_volume 3906.9(16)
_cod_original_sg_symbol_H-M 'R -3'
_cod_original_formula_sum 'H48 I8.50 O36 Ti8'
_cod_database_code 4346658
_shelxl_version_number 2013-4
_shelx_space_group_comment
;
The symmetry employed for this shelxl refinement is uniquely defined
by the following loop, which should always be used as a source of
symmetry information in preference to the above space-group names.
They are only intended as comments.
;
_olex2_refinement_description
;
1. Fixed Uiso
 At 1.5 times of:
  All O(H,H) groups
2. Others
 Fixed Sof: I1(0.08333)
3.a Rotating group:
 O5(H5A,H5B), O6(H6A,H6B), O4(H4A,H4B), O1(H1A,H1B)
;
_olex2_submission_special_instructions 'No special instructions were received'

loop_
_space_group_symop_operation_xyz
'x, y, z'
'-y, x-y, z'
'-x+y, -x, z'
'x+2/3, y+1/3, z+1/3'
'-y+2/3, x-y+1/3, z+1/3'
'-x+y+2/3, -x+1/3, z+1/3'
'x+1/3, y+2/3, z+2/3'
'-y+1/3, x-y+2/3, z+2/3'
'-x+y+1/3, -x+2/3, z+2/3'
'-x, -y, -z'
'y, -x+y, -z'
'x-y, x, -z'
'-x+2/3, -y+1/3, -z+1/3'
'y+2/3, -x+y+1/3, -z+1/3'
'x-y+2/3, x+1/3, -z+1/3'
'-x+1/3, -y+2/3, -z+2/3'
'y+1/3, -x+y+2/3, -z+2/3'
'x-y+1/3, x+2/3, -z+2/3'

loop_
_atom_site_label
_atom_site_type_symbol
_atom_site_fract_x
_atom_site_fract_y
_atom_site_fract_z
_atom_site_U_iso_or_equiv
_atom_site_adp_type
_atom_site_occupancy
_atom_site_site_symmetry_order
_atom_site_calc_flag
_atom_site_refinement_flags_posn
_atom_site_refinement_flags_adp
_atom_site_refinement_flags_occupancy
Ti1 Ti 0.3333 0.6667 0.06000(6) 0.0123(4) Uani 1 3 d S T P
Ti2 Ti 0.10792(9) 0.67249(9) 0.13117(4) 0.0116(2) Uani 1 1 d . . .
O5 O -0.0334(4) 0.6954(4) 0.16477(17) 0.0176(9) Uani 1 1 d . . .
H5A H -0.0211 0.7730 0.1616 0.026 Uiso 1 1 d GR . .
H5B H -0.0391 0.6805 0.1963 0.026 Uiso 1 1 d GR . .
O6 O -0.0564(4) 0.5397(4) 0.09414(16) 0.0192(9) Uani 1 1 d . . .
H6A H -0.1452 0.5203 0.0999 0.029 Uiso 1 1 d GR . .
H6B H -0.0613 0.4835 0.0671 0.029 Uiso 1 1 d GR . .
O3 O 0.2286(4) 0.8131(4) 0.15626(15) 0.0149(8) Uani 1 1 d . . .
O2 O 0.1928(4) 0.6388(4) 0.08828(15) 0.0163(9) Uani 1 1 d . . .
O4 O 0.0748(4) 0.7846(4) 0.08250(16) 0.0224(10) Uani 1 1 d . . .
H4A H 0.1175 0.8751 0.0813 0.034 Uiso 1 1 d GR . .
H4B H 0.0134 0.7547 0.0570 0.034 Uiso 1 1 d GR . .
O1 O 0.4601(4) 0.6735(4) 0.00723(16) 0.0196(9) Uani 1 1 d . . .
H1A H 0.5063 0.6361 0.0090 0.029 Uiso 1 1 d GR . .
H1B H 0.4767 0.7144 -0.0208 0.029 Uiso 1 1 d GR . .
I2 I 0.72053(4) 0.66595(4) 0.04613(2) 0.02616(16) Uani 1 1 d . . .
I1 I 0.0000 1.0000 0.0464(5) 0.164(5) Uani 0.25 3 d S T P
I3 I -0.3333 0.3333 0.15616(3) 0.0294(2) Uani 1 3 d S T P

loop_
_atom_site_aniso_label
_atom_site_aniso_U_11
_atom_site_aniso_U_22
_atom_site_aniso_U_33
_atom_site_aniso_U_23
_atom_site_aniso_U_13
_atom_site_aniso_U_12
Ti1 0.0107(5) 0.0107(5) 0.0156(9) 0.000 0.000 0.0054(3)
Ti2 0.0075(5) 0.0092(5) 0.0181(5) -0.0001(4) -0.0011(4) 0.0042(4)
O5 0.013(2) 0.016(2) 0.029(3) 0.0004(18) 0.0022(17) 0.0105(17)
O6 0.014(2) 0.014(2) 0.029(3) -0.0045(18) -0.0018(18) 0.0062(17)
O3 0.012(2) 0.0099(19) 0.023(2) -0.0019(16) -0.0033(17) 0.0054(16)
O2 0.011(2) 0.017(2) 0.021(2) -0.0037(17) 0.0008(16) 0.0074(17)
O4 0.021(2) 0.015(2) 0.029(3) 0.0012(19) -0.0075(19) 0.0071(18)
O1 0.017(2) 0.019(2) 0.024(2) 0.0033(18) 0.0054(18) 0.0105(19)
I2 0.0307(3) 0.0257(3) 0.0303(3) 0.00072(18) 0.00689(18) 0.0202(2)
I1 0.0371(17) 0.0371(17) 0.417(16) 0.000 0.000 0.0186(9)
I3 0.0155(2) 0.0155(2) 0.0572(6) 0.000 0.000 0.00775(12)

loop_
_atom_type_symbol
_atom_type_description
_atom_type_scat_dispersion_real
_atom_type_scat_dispersion_imag
_atom_type_scat_source
H H 0.0000 0.0000 'International Tables Vol C Tables 4.2.6.8 and 6.1.1.4'
I I -0.4742 1.8119 'International Tables Vol C Tables 4.2.6.8 and 6.1.1.4'
O O 0.0106 0.0060 'International Tables Vol C Tables 4.2.6.8 and 6.1.1.4'
Ti Ti 0.2776 0.4457 'International Tables Vol C Tables 4.2.6.8 and 6.1.1.4'

loop_
_geom_angle_atom_site_label_1
_geom_angle_atom_site_label_2
_geom_angle_atom_site_label_3
_geom_angle
_geom_angle_site_symmetry_1
_geom_angle_site_symmetry_3
O2 Ti1 O2 101.77(17) . 3_565
O2 Ti1 O2 101.77(17) . 2_665
O2 Ti1 O2 101.77(17) 3_565 2_665
O2 Ti1 O1 84.94(17) . 3_565
O2 Ti1 O1 161.20(19) . .
O2 Ti1 O1 84.94(17) 2_665 .
O2 Ti1 O1 161.21(19) 3_565 3_565
O2 Ti1 O1 93.88(18) . 2_665
O2 Ti1 O1 93.88(18) 2_665 3_565
O2 Ti1 O1 161.21(19) 2_665 2_665
O2 Ti1 O1 84.93(17) 3_565 2_665
O2 Ti1 O1 93.88(18) 3_565 .
O1 Ti1 O1 77.05(19) 2_665 .
O1 Ti1 O1 77.05(19) 2_665 3_565
O1 Ti1 O1 77.05(19) 3_565 .
O5 Ti2 O6 77.69(17) . .
O3 Ti2 O5 92.26(18) . .
O3 Ti2 O5 86.61(18) 15 .
O3 Ti2 O6 91.30(18) 15 .
O3 Ti2 O6 162.94(18) . .
O3 Ti2 O3 101.95(16) . 15
O3 Ti2 O2 100.99(19) . .
O3 Ti2 O4 87.46(18) . .
O3 Ti2 O4 160.49(18) 15 .
O2 Ti2 O5 162.30(19) . .
O2 Ti2 O6 86.53(18) . .
O2 Ti2 O3 101.87(19) . 15
O2 Ti2 O4 92.90(19) . .
O4 Ti2 O5 75.86(18) . .
O4 Ti2 O6 76.80(17) . .
Ti2 O5 H5A 112.9 . .
Ti2 O5 H5B 113.1 . .
H5A O5 H5B 105.7 . .
Ti2 O6 H6A 127.5 . .
Ti2 O6 H6B 126.8 . .
H6A O6 H6B 105.7 . .
Ti2 O3 Ti2 152.0(3) . 14_455
Ti2 O2 Ti1 152.8(3) . .
Ti2 O4 H4A 127.1 . .
Ti2 O4 H4B 126.3 . .
H4A O4 H4B 106.6 . .
Ti1 O1 H1A 126.0 . .
Ti1 O1 H1B 125.8 . .
H1A O1 H1B 108.2 . .

loop_
_geom_bond_atom_site_label_1
_geom_bond_atom_site_label_2
_geom_bond_distance
_geom_bond_site_symmetry_2
Ti1 O2 1.812(4) .
Ti1 O2 1.812(4) 3_565
Ti1 O2 1.811(4) 2_665
Ti1 O1 2.161(4) 2_665
Ti1 O1 2.161(4) 3_565
Ti1 O1 2.161(4) .
Ti2 O5 2.162(4) .
Ti2 O6 2.174(4) .
Ti2 O3 1.816(4) 15
Ti2 O3 1.806(4) .
Ti2 O2 1.807(4) .
Ti2 O4 2.162(4) .
O5 H5A 0.9134 .
O5 H5B 0.9132 .
O6 H6A 1.0306 .
O6 H6B 1.0257 .
O3 Ti2 1.816(4) 14_455
O4 H4A 0.9877 .
O4 H4B 0.9869 .
O1 H1A 0.9158 .
O1 H1B 0.9151 .
I1 I1 2.64(3) 10_575

loop_
_geom_torsion_atom_site_label_1
_geom_torsion_atom_site_label_2
_geom_torsion_atom_site_label_3
_geom_torsion_atom_site_label_4
_geom_torsion
_geom_torsion_site_symmetry_1
_geom_torsion_site_symmetry_4
O5 Ti2 O3 Ti2 91.0(5) . 14_455
O5 Ti2 O2 Ti1 143.9(5) . .
O6 Ti2 O3 Ti2 144.3(5) . 14_455
O6 Ti2 O2 Ti1 170.7(6) . .
O3 Ti2 O3 Ti2 4.0(6) 15 14_455
O3 Ti2 O2 Ti1 -98.7(6) 15 .
O3 Ti2 O2 Ti1 6.1(6) . .
O2 Ti1 O2 Ti2 99.2(4) 2_665 .
O2 Ti1 O2 Ti2 -5.7(6) 3_565 .
O2 Ti2 O3 Ti2 -100.8(5) . 14_455
O4 Ti2 O3 Ti2 166.8(5) . 14_455
O4 Ti2 O2 Ti1 94.1(6) . .
O1 Ti1 O2 Ti2 -167.9(6) 3_565 .
O1 Ti1 O2 Ti2 -91.3(6) 2_665 .
O1 Ti1 O2 Ti2 -151.4(4) . .
